data_2017874
loop_
_publ_author_name
'Ashiq, Muhammad Irfan'
'Hussain, Ishtiaq'
'Dixon, Sally'
'Light, Mark E.'
'Kilburn, Jeremy D.'

_publ_section_title
;
 Dimeric supramolecular motifs of two carboxylate--guanidinium compounds
;
_journal_coeditor_code UK3023
_journal_issue 9
_journal_name_full 'Acta Crystallographica Section C'
_journal_page_first o455
_journal_page_last o458
_journal_paper_doi 10.1107/S0108270110029252
_journal_volume 66
_journal_year 2010
_chemical_formula_iupac 'C26 H28 N6 O4, H2 O'
_chemical_formula_moiety 'C26 H28 N6 O4, H2 O'
_chemical_formula_sum 'C26 H30 N6 O5'
_chemical_formula_weight 506.56
_chemical_name_common
;
4-[[[6-[[[<i>N</i>-[3-(benzylamino)-3-oxo-propyl]carbamimidoyl]amino]methyl]
pyridine-2-carbonyl]amino]methyl]benzoic acid monohydrate
;
_chemical_name_systematic
;
<i>N</i>-[2-(benzylaminocarbonyl)ethyl]-<i>N</i>'-{6-[(4-
carboxylatobenzyl)aminocarbonyl]-2-pyridylmethyl}guanidinium monohydrate
;
_space_group_IT_number 2
_symmetry_cell_setting triclinic
_symmetry_space_group_name_Hall '-P 1'
_symmetry_space_group_name_H-M 'P -1'
_atom_sites_solution_hydrogens geom
_atom_sites_solution_primary direct
_atom_sites_solution_secondary difmap
_audit_creation_method SHELXL-97
_cell_angle_alpha 99.956(5)
_cell_angle_beta 98.908(3)
_cell_angle_gamma 117.818(4)
_cell_formula_units_Z 2
_cell_length_a 11.0848(9)
_cell_length_b 11.5591(7)
_cell_length_c 11.9676(11)
_cell_measurement_reflns_used 98818
_cell_measurement_temperature 120(2)
_cell_measurement_theta_max 27.48
_cell_measurement_theta_min 2.91
_cell_volume 1286.03(19)
_computing_cell_refinement 'DENZO (Otwinowski & Minor, 1997) and COLLECT (Hooft, 1998)'
_computing_data_collection 'COLLECT (Hooft, 1998)'
_computing_data_reduction 'DENZO (Otwinowski & Minor, 1997) and COLLECT (Hooft, 1998)'
_computing_molecular_graphics
;
CrystalMaker (CrystalMaker, 2005)
;
_computing_publication_material
;
WINGX (Farrugia, 1999) and <i>publCIF</i> (Westrip, 2010)
;
_computing_structure_refinement 'SHELXL97 (Sheldrick, 2008)'
_computing_structure_solution 'SHELXS97 (Sheldrick, 2008)'
_diffrn_ambient_temperature 120(2)
_diffrn_detector_area_resol_mean 9.091
_diffrn_measured_fraction_theta_full 0.990
_diffrn_measured_fraction_theta_max 0.990
_diffrn_measurement_device_type 'Bruker--Nonius KappaCCD'
_diffrn_measurement_method '\f & \w scans to fill the asymmetric unit'
_diffrn_radiation_monochromator '10cm confocal mirrors'
_diffrn_radiation_source 'Bruker Nonius FR591 Rotating Anode'
_diffrn_radiation_type MoK\a
_diffrn_radiation_wavelength 0.71073
_diffrn_reflns_av_R_equivalents 0.0492
_diffrn_reflns_av_sigmaI/netI 0.0566
_diffrn_reflns_limit_h_max 14
_diffrn_reflns_limit_h_min -14
_diffrn_reflns_limit_k_max 15
_diffrn_reflns_limit_k_min -15
_diffrn_reflns_limit_l_max 15
_diffrn_reflns_limit_l_min -15
_diffrn_reflns_number 20604
_diffrn_reflns_theta_full 27.48
_diffrn_reflns_theta_max 27.48
_diffrn_reflns_theta_min 3.10
_diffrn_standards_number 0
_exptl_absorpt_coefficient_mu 0.093
_exptl_absorpt_correction_T_max 0.9944
_exptl_absorpt_correction_T_min 0.9816
_exptl_absorpt_correction_type multi-scan
_exptl_absorpt_process_details
;
(SADABS; Sheldrick, 2003)
;
_exptl_crystal_colour Colourless
_exptl_crystal_density_diffrn 1.308
_exptl_crystal_density_method 'not measured'
_exptl_crystal_description Prism
_exptl_crystal_F_000 536
_exptl_crystal_size_max 0.2
_exptl_crystal_size_mid 0.17
_exptl_crystal_size_min 0.06
_refine_diff_density_max 0.309
_refine_diff_density_min -0.238
_refine_ls_extinction_method none
_refine_ls_goodness_of_fit_ref 1.119
_refine_ls_hydrogen_treatment constr
_refine_ls_matrix_type full
_refine_ls_number_parameters 334
_refine_ls_number_reflns 5835
_refine_ls_number_restraints 3
_refine_ls_restrained_S_all 1.119
_refine_ls_R_factor_all 0.1078
_refine_ls_R_factor_gt 0.0765
_refine_ls_shift/su_max 0.000
_refine_ls_shift/su_mean 0.000
_refine_ls_structure_factor_coef Fsqd
_refine_ls_weighting_details 'calc w=1/[\s^2^(Fo^2^)+(0.0210P)^2^+1.6724P] where P=(Fo^2^+2Fc^2^)/3'
_refine_ls_weighting_scheme calc
_refine_ls_wR_factor_gt 0.1337
_refine_ls_wR_factor_ref 0.1452
_reflns_number_gt 4304
_reflns_number_total 5835
_reflns_threshold_expression >2\s(I)
_cod_data_source_file uk3023.cif
_cod_data_source_block II
_cod_original_cell_volume 1286.03(18)
_cod_original_sg_symbol_H-M P-1
_cod_database_code 2017874
_cod_database_fobs_code 2017874

loop_
_symmetry_equiv_pos_as_xyz
'x, y, z'
'-x, -y, -z'

loop_
_atom_site_type_symbol
_atom_site_label
_atom_site_fract_x
_atom_site_fract_y
_atom_site_fract_z
_atom_site_U_iso_or_equiv
_atom_site_adp_type
_atom_site_calc_flag
_atom_site_refinement_flags
_atom_site_occupancy
_atom_site_disorder_assembly
_atom_site_disorder_group
O O1 -0.93390(18) -0.24852(18) -0.18249(15) 0.0291(4) Uani d . 1 . .
O O2 -0.95992(19) -0.31392(18) -0.01815(17) 0.0330(4) Uani d . 1 . .
O O3 -0.41538(19) 0.30624(19) 0.41625(16) 0.0323(4) Uani d . 1 . .
O O4 0.52503(19) 0.52348(18) 0.30600(15) 0.0297(4) Uani d . 1 . .
N N1 -0.2870(2) 0.2710(2) 0.29848(18) 0.0241(5) Uani d . 1 . .
H H1 -0.2194 0.2523 0.2932 0.029 Uiso d R 1 . .
N N2 -0.0828(2) 0.3245(2) 0.48999(18) 0.0224(4) Uani d . 1 . .
N N3 0.1416(2) 0.3363(2) 0.43571(18) 0.0256(5) Uani d . 1 . .
H H3 0.0718 0.3374 0.3906 0.031 Uiso d R 1 . .
N N4 0.3476(2) 0.3298(2) 0.45022(18) 0.0272(5) Uani d . 1 . .
H H4A 0.4068 0.3163 0.4165 0.033 Uiso d R 1 . .
H H4B 0.3648 0.3511 0.5275 0.033 Uiso d R 1 . .
N N5 0.2005(2) 0.2865(2) 0.26816(18) 0.0274(5) Uani d . 1 . .
H H5 0.1207 0.2791 0.2322 0.033 Uiso d R 1 . .
N N6 0.4363(2) 0.6172(2) 0.19247(19) 0.0291(5) Uani d . 1 . .
H H6 0.3743 0.6037 0.1288 0.035 Uiso d R 1 . .
C C1 -0.8961(3) -0.2312(2) -0.0737(2) 0.0244(5) Uani d . 1 . .
C C2 -0.7599(3) -0.1018(2) -0.0019(2) 0.0225(5) Uani d . 1 . .
C C3 -0.7016(3) -0.0832(3) 0.1158(2) 0.0266(6) Uani d . 1 . .
H H3A -0.7483 -0.1517 0.1529 0.032 Uiso calc R 1 . .
C C4 -0.5752(3) 0.0352(3) 0.1796(2) 0.0265(6) Uani d . 1 . .
H H4 -0.5359 0.0468 0.2599 0.032 Uiso calc R 1 . .
C C5 -0.5062(2) 0.1366(2) 0.1269(2) 0.0227(5) Uani d . 1 . .
C C6 -0.5654(3) 0.1186(2) 0.0098(2) 0.0243(5) Uani d . 1 . .
H H6A -0.5196 0.1879 -0.0269 0.029 Uiso calc R 1 . .
C C7 -0.6909(3) 0.0000(2) -0.0544(2) 0.0250(5) Uani d . 1 . .
H H7 -0.7298 -0.0115 -0.1347 0.030 Uiso calc R 1 . .
C C8 -0.3723(3) 0.2706(2) 0.1928(2) 0.0248(5) Uani d . 1 . .
H H8A -0.3125 0.2989 0.1382 0.030 Uiso calc R 1 . .
H H8B -0.3990 0.3403 0.2152 0.030 Uiso calc R 1 . .
C C9 -0.3101(3) 0.2994(2) 0.4039(2) 0.0257(5) Uani d . 1 . .
C C10 -0.1971(2) 0.3290(2) 0.5095(2) 0.0231(5) Uani d . 1 . .
C C11 -0.2091(3) 0.3678(3) 0.6208(2) 0.0286(6) Uani d . 1 . .
H H11 -0.2917 0.3692 0.6313 0.034 Uiso calc R 1 . .
C C12 -0.0985(3) 0.4047(3) 0.7172(2) 0.0328(6) Uani d . 1 . .
H H12 -0.1036 0.4325 0.7949 0.039 Uiso calc R 1 . .
C C13 0.0191(3) 0.4005(2) 0.6984(2) 0.0261(5) Uani d . 1 . .
H H13 0.0963 0.4250 0.7629 0.031 Uiso calc R 1 . .
C C14 0.0228(2) 0.3596(2) 0.5833(2) 0.0220(5) Uani d . 1 . .
C C15 0.1495(3) 0.3540(3) 0.5598(2) 0.0250(5) Uani d . 1 . .
H H15A 0.2373 0.4395 0.6067 0.030 Uiso calc R 1 . .
H H15B 0.1522 0.2772 0.5836 0.030 Uiso calc R 1 . .
C C16 0.2328(3) 0.3182(2) 0.3849(2) 0.0230(5) Uani d . 1 . .
C C17 0.2822(3) 0.2627(3) 0.1935(2) 0.0264(6) Uani d . 1 . .
H H17A 0.2217 0.1727 0.1343 0.032 Uiso calc R 1 . .
H H17B 0.3621 0.2611 0.2419 0.032 Uiso calc R 1 . .
C C18 0.3393(3) 0.3726(3) 0.1312(2) 0.0272(6) Uani d . 1 . .
H H18A 0.2594 0.3750 0.0838 0.033 Uiso calc R 1 . .
H H18B 0.3892 0.3506 0.0768 0.033 Uiso calc R 1 . .
C C19 0.4406(3) 0.5116(3) 0.2181(2) 0.0251(5) Uani d . 1 . .
C C20 0.5333(3) 0.7555(3) 0.2686(2) 0.0323(6) Uani d . 1 . .
H H20A 0.5274 0.7568 0.3505 0.039 Uiso calc R 1 . .
H H20B 0.5017 0.8167 0.2443 0.039 Uiso calc R 1 . .
C C21 0.6865(3) 0.8112(3) 0.2671(2) 0.0299(6) Uani d . 1 . .
C C22 0.7891(3) 0.9325(3) 0.3518(3) 0.0397(7) Uani d . 1 . .
H H22 0.7622 0.9764 0.4092 0.048 Uiso calc R 1 . .
C C23 0.9306(4) 0.9888(3) 0.3518(3) 0.0501(9) Uani d . 1 . .
H H23 1.0000 1.0711 0.4099 0.060 Uiso calc R 1 . .
C C24 0.9720(3) 0.9273(3) 0.2689(3) 0.0466(8) Uani d . 1 . .
H H24 1.0689 0.9668 0.2695 0.056 Uiso calc R 1 . .
C C25 0.8705(3) 0.8073(3) 0.1850(3) 0.0382(7) Uani d . 1 . .
H H25 0.8976 0.7641 0.1272 0.046 Uiso calc R 1 . .
C C26 0.7302(3) 0.7503(3) 0.1849(2) 0.0321(6) Uani d . 1 . .
H H26 0.6617 0.6672 0.1272 0.038 Uiso calc R 1 . .
O O1W 0.19025(19) 0.54508(18) 0.00970(16) 0.0317(4) Uani d D 1 . .
H H1W 0.1257 0.4710 0.0186 0.048 Uiso d RD 1 . .
H H2W 0.1544 0.5962 0.0079 0.048 Uiso d RD 1 . .

loop_
_atom_site_aniso_label
_atom_site_aniso_U_11
_atom_site_aniso_U_22
_atom_site_aniso_U_33
_atom_site_aniso_U_12
_atom_site_aniso_U_13
_atom_site_aniso_U_23
O1 0.0222(9) 0.0326(10) 0.0229(10) 0.0121(8) -0.0035(7) -0.0006(7)
O2 0.0259(10) 0.0290(10) 0.0354(11) 0.0085(8) 0.0040(8) 0.0087(8)
O3 0.0249(10) 0.0433(11) 0.0310(11) 0.0213(9) 0.0058(8) 0.0054(8)
O4 0.0242(10) 0.0342(10) 0.0241(10) 0.0131(8) -0.0022(8) 0.0056(8)
N1 0.0169(10) 0.0288(11) 0.0224(11) 0.0120(9) -0.0004(8) 0.0013(9)
N2 0.0190(10) 0.0221(10) 0.0208(11) 0.0089(8) 0.0014(8) 0.0018(8)
N3 0.0208(11) 0.0363(12) 0.0194(11) 0.0164(9) 0.0007(9) 0.0056(9)
N4 0.0219(11) 0.0414(13) 0.0184(11) 0.0191(10) 0.0025(9) 0.0020(9)
N5 0.0198(11) 0.0392(12) 0.0204(11) 0.0163(10) 0.0009(9) 0.0022(9)
N6 0.0278(12) 0.0327(12) 0.0224(11) 0.0151(10) -0.0014(9) 0.0053(9)
C1 0.0182(12) 0.0265(13) 0.0280(14) 0.0137(10) 0.0022(10) 0.0031(10)
C2 0.0197(12) 0.0243(12) 0.0232(13) 0.0129(10) 0.0022(10) 0.0036(10)
C3 0.0258(13) 0.0285(13) 0.0228(13) 0.0133(11) 0.0029(11) 0.0056(10)
C4 0.0247(13) 0.0307(13) 0.0203(13) 0.0140(11) 0.0000(10) 0.0042(10)
C5 0.0175(12) 0.0253(12) 0.0227(13) 0.0112(10) 0.0024(10) 0.0021(10)
C6 0.0243(13) 0.0251(12) 0.0234(13) 0.0132(10) 0.0039(10) 0.0065(10)
C7 0.0244(13) 0.0286(13) 0.0204(13) 0.0146(11) 0.0017(10) 0.0032(10)
C8 0.0212(13) 0.0282(13) 0.0219(13) 0.0120(10) 0.0023(10) 0.0048(10)
C9 0.0200(13) 0.0236(12) 0.0297(14) 0.0104(10) 0.0038(11) 0.0034(10)
C10 0.0172(12) 0.0231(12) 0.0250(13) 0.0094(10) 0.0020(10) 0.0032(10)
C11 0.0226(13) 0.0348(14) 0.0266(14) 0.0145(11) 0.0074(11) 0.0041(11)
C12 0.0359(16) 0.0391(15) 0.0200(13) 0.0187(13) 0.0060(12) 0.0027(11)
C13 0.0241(13) 0.0295(13) 0.0202(13) 0.0126(11) 0.0011(10) 0.0036(10)
C14 0.0198(12) 0.0200(12) 0.0221(13) 0.0086(10) 0.0026(10) 0.0037(9)
C15 0.0221(13) 0.0297(13) 0.0196(13) 0.0133(11) 0.0006(10) 0.0024(10)
C16 0.0181(12) 0.0210(12) 0.0224(13) 0.0067(10) 0.0013(10) 0.0020(10)
C17 0.0232(13) 0.0309(13) 0.0209(13) 0.0140(11) 0.0018(10) 0.0005(10)
C18 0.0233(13) 0.0321(14) 0.0200(13) 0.0137(11) -0.0013(10) 0.0007(10)
C19 0.0213(13) 0.0329(14) 0.0214(13) 0.0146(11) 0.0050(10) 0.0065(10)
C20 0.0349(16) 0.0334(15) 0.0300(15) 0.0197(12) 0.0062(12) 0.0073(12)
C21 0.0347(15) 0.0276(13) 0.0227(13) 0.0130(12) 0.0025(11) 0.0089(11)
C22 0.0429(18) 0.0311(15) 0.0334(16) 0.0140(13) 0.0024(14) 0.0039(12)
C23 0.0422(19) 0.0317(16) 0.046(2) 0.0021(14) -0.0032(15) 0.0043(14)
C24 0.0311(17) 0.0451(18) 0.050(2) 0.0088(14) 0.0059(15) 0.0180(15)
C25 0.0381(17) 0.0410(16) 0.0326(16) 0.0174(14) 0.0065(13) 0.0144(13)
C26 0.0347(15) 0.0306(14) 0.0229(14) 0.0130(12) 0.0006(12) 0.0060(11)
O1W 0.0261(10) 0.0336(10) 0.0330(11) 0.0134(8) 0.0046(8) 0.0118(8)

loop_
_atom_type_symbol
_atom_type_description
_atom_type_scat_dispersion_real
_atom_type_scat_dispersion_imag
_atom_type_scat_source
C C 0.0033 0.0016 'International Tables Vol C Tables 4.2.6.8 and 6.1.1.4'
H H 0.0000 0.0000 'International Tables Vol C Tables 4.2.6.8 and 6.1.1.4'
N N 0.0061 0.0033 'International Tables Vol C Tables 4.2.6.8 and 6.1.1.4'
O O 0.0106 0.0060 'International Tables Vol C Tables 4.2.6.8 and 6.1.1.4'

loop_
_geom_angle_atom_site_label_1
_geom_angle_atom_site_label_2
_geom_angle_atom_site_label_3
_geom_angle_site_symmetry_1
_geom_angle_site_symmetry_3
_geom_angle
_geom_angle_publ_flag
C9 N1 C8 . . 120.9(2) n
C9 N1 H1 . . 119.5 n
C8 N1 H1 . . 119.6 n
C14 N2 C10 . . 117.9(2) n
C16 N3 C15 . . 124.6(2) n
C16 N3 H3 . . 117.7 n
C15 N3 H3 . . 117.7 n
C16 N4 H4A . . 120.0 n
C16 N4 H4B . . 119.9 n
H4A N4 H4B . . 120.1 n
C16 N5 C17 . . 127.1(2) n
C16 N5 H5 . . 116.5 n
C17 N5 H5 . . 116.4 n
C19 N6 C20 . . 120.8(2) n
C19 N6 H6 . . 119.6 n
C20 N6 H6 . . 119.5 n
O1 C1 O2 . . 125.7(2) n
O1 C1 C2 . . 117.9(2) n
O2 C1 C2 . . 116.4(2) n
C7 C2 C3 . . 119.0(2) n
C7 C2 C1 . . 119.7(2) n
C3 C2 C1 . . 121.2(2) n
C2 C3 C4 . . 120.4(2) n
C2 C3 H3A . . 119.8 n
C4 C3 H3A . . 119.8 n
C5 C4 C3 . . 120.5(2) n
C5 C4 H4 . . 119.7 n
C3 C4 H4 . . 119.7 n
C4 C5 C6 . . 119.0(2) n
C4 C5 C8 . . 123.2(2) n
C6 C5 C8 . . 117.7(2) n
C5 C6 C7 . . 120.6(2) n
C5 C6 H6A . . 119.7 n
C7 C6 H6A . . 119.7 n
C2 C7 C6 . . 120.5(2) n
C2 C7 H7 . . 119.8 n
C6 C7 H7 . . 119.8 n
N1 C8 C5 . . 116.3(2) n
N1 C8 H8A . . 108.2 n
C5 C8 H8A . . 108.2 n
N1 C8 H8B . . 108.2 n
C5 C8 H8B . . 108.2 n
H8A C8 H8B . . 107.4 n
O3 C9 N1 . . 123.2(2) n
O3 C9 C10 . . 120.3(2) n
N1 C9 C10 . . 116.4(2) n
N2 C10 C11 . . 122.9(2) n
N2 C10 C9 . . 117.3(2) n
C11 C10 C9 . . 119.6(2) n
C10 C11 C12 . . 118.7(2) n
C10 C11 H11 . . 120.6 n
C12 C11 H11 . . 120.6 n
C13 C12 C11 . . 118.9(2) n
C13 C12 H12 . . 120.5 n
C11 C12 H12 . . 120.5 n
C12 C13 C14 . . 118.8(2) n
C12 C13 H13 . . 120.6 n
C14 C13 H13 . . 120.6 n
N2 C14 C13 . . 122.7(2) n
N2 C14 C15 . . 117.1(2) n
C13 C14 C15 . . 120.1(2) n
N3 C15 C14 . . 109.7(2) n
N3 C15 H15A . . 109.7 n
C14 C15 H15A . . 109.7 n
N3 C15 H15B . . 109.7 n
C14 C15 H15B . . 109.7 n
H15A C15 H15B . . 108.2 n
N4 C16 N5 . . 123.1(2) n
N4 C16 N3 . . 120.1(2) n
N5 C16 N3 . . 116.8(2) n
N5 C17 C18 . . 111.0(2) n
N5 C17 H17A . . 109.4 n
C18 C17 H17A . . 109.4 n
N5 C17 H17B . . 109.4 n
C18 C17 H17B . . 109.4 n
H17A C17 H17B . . 108.0 n
C17 C18 C19 . . 111.5(2) n
C17 C18 H18A . . 109.3 n
C19 C18 H18A . . 109.3 n
C17 C18 H18B . . 109.3 n
C19 C18 H18B . . 109.3 n
H18A C18 H18B . . 108.0 n
O4 C19 N6 . . 122.9(2) n
O4 C19 C18 . . 120.1(2) n
N6 C19 C18 . . 116.9(2) n
N6 C20 C21 . . 114.5(2) n
N6 C20 H20A . . 108.6 n
C21 C20 H20A . . 108.6 n
N6 C20 H20B . . 108.6 n
C21 C20 H20B . . 108.6 n
H20A C20 H20B . . 107.6 n
C26 C21 C22 . . 118.3(3) n
C26 C21 C20 . . 123.8(2) n
C22 C21 C20 . . 118.0(3) n
C23 C22 C21 . . 119.9(3) n
C23 C22 H22 . . 120.1 n
C21 C22 H22 . . 120.1 n
C24 C23 C22 . . 121.1(3) n
C24 C23 H23 . . 119.5 n
C22 C23 H23 . . 119.5 n
C23 C24 C25 . . 119.1(3) n
C23 C24 H24 . . 120.4 n
C25 C24 H24 . . 120.4 n
C26 C25 C24 . . 120.2(3) n
C26 C25 H25 . . 119.9 n
C24 C25 H25 . . 119.9 n
C25 C26 C21 . . 121.5(3) n
C25 C26 H26 . . 119.2 n
C21 C26 H26 . . 119.2 n
H1W O1W H2W . . 105.4 n

loop_
_geom_bond_atom_site_label_1
_geom_bond_atom_site_label_2
_geom_bond_site_symmetry_2
_geom_bond_distance
_geom_bond_publ_flag
O1 C1 . 1.254(3) n
O2 C1 . 1.261(3) n
O3 C9 . 1.235(3) n
O4 C19 . 1.236(3) n
N1 C9 . 1.342(3) n
N1 C8 . 1.455(3) n
N1 H1 . 0.8794 n
N2 C14 . 1.333(3) n
N2 C10 . 1.346(3) n
N3 C16 . 1.333(3) n
N3 C15 . 1.446(3) n
N3 H3 . 0.8789 n
N4 C16 . 1.320(3) n
N4 H4A . 0.8796 n
N4 H4B . 0.8804 n
N5 C16 . 1.327(3) n
N5 C17 . 1.447(3) n
N5 H5 . 0.8796 n
N6 C19 . 1.329(3) n
N6 C20 . 1.459(3) n
N6 H6 . 0.8797 n
C1 C2 . 1.517(3) n
C2 C7 . 1.389(3) n
C2 C3 . 1.390(3) n
C3 C4 . 1.391(3) n
C3 H3A . 0.9500 n
C4 C5 . 1.387(3) n
C4 H4 . 0.9500 n
C5 C6 . 1.388(3) n
C5 C8 . 1.514(3) n
C6 C7 . 1.389(3) n
C6 H6A . 0.9500 n
C7 H7 . 0.9500 n
C8 H8A . 0.9900 n
C8 H8B . 0.9900 n
C9 C10 . 1.497(3) n
C10 C11 . 1.378(3) n
C11 C12 . 1.385(4) n
C11 H11 . 0.9500 n
C12 C13 . 1.378(4) n
C12 H12 . 0.9500 n
C13 C14 . 1.390(3) n
C13 H13 . 0.9500 n
C14 C15 . 1.502(3) n
C15 H15A . 0.9900 n
C15 H15B . 0.9900 n
C17 C18 . 1.515(4) n
C17 H17A . 0.9900 n
C17 H17B . 0.9900 n
C18 C19 . 1.517(3) n
C18 H18A . 0.9900 n
C18 H18B . 0.9900 n
C20 C21 . 1.513(4) n
C20 H20A . 0.9900 n
C20 H20B . 0.9900 n
C21 C26 . 1.387(4) n
C21 C22 . 1.396(4) n
C22 C23 . 1.389(5) n
C22 H22 . 0.9500 n
C23 C24 . 1.380(5) n
C23 H23 . 0.9500 n
C24 C25 . 1.382(4) n
C24 H24 . 0.9500 n
C25 C26 . 1.377(4) n
C25 H25 . 0.9500 n
C26 H26 . 0.9500 n
O1W H1W . 0.8601 n
O1W H2W . 0.8536 n

loop_
_geom_hbond_atom_site_label_D
_geom_hbond_atom_site_label_H
_geom_hbond_atom_site_label_A
_geom_hbond_site_symmetry_A
_geom_hbond_distance_DH
_geom_hbond_distance_HA
_geom_hbond_distance_DA
_geom_hbond_angle_DHA
_geom_hbond_publ_flag
N1 H1 O1 2_455 0.88 2.32 3.084(3) 145.0 y
N3 H3 O1 2_455 0.88 2.46 3.180(3) 139.1 y
N4 H4A O3 1_655 0.88 2.03 2.847(3) 154.3 y
N4 H4B O4 2_666 0.88 2.04 2.856(3) 153.9 y
N5 H5 O1 2_455 0.88 1.91 2.770(3) 167.3 y
N6 H6 O1W . 0.88 2.03 2.884(3) 162.8 y
O1W H1W O2 2_455 0.86 1.88 2.734(3) 168.9 y
O1W H2W O2 1_665 0.85 2.00 2.844(3) 169.5 y

loop_
_geom_torsion_atom_site_label_1
_geom_torsion_atom_site_label_2
_geom_torsion_atom_site_label_3
_geom_torsion_atom_site_label_4
_geom_torsion_site_symmetry_1
_geom_torsion_site_symmetry_2
_geom_torsion_site_symmetry_3
_geom_torsion_site_symmetry_4
_geom_torsion
_geom_torsion_publ_flag
O1 C1 C2 C7 . . . . 7.8(3) n
O2 C1 C2 C7 . . . . -173.8(2) n
O1 C1 C2 C3 . . . . -171.7(2) n
O2 C1 C2 C3 . . . . 6.7(3) n
C7 C2 C3 C4 . . . . -0.6(4) n
C1 C2 C3 C4 . . . . 178.9(2) n
C2 C3 C4 C5 . . . . 0.4(4) n
C3 C4 C5 C6 . . . . 0.4(4) n
C3 C4 C5 C8 . . . . 177.0(2) n
C4 C5 C6 C7 . . . . -0.9(4) n
C8 C5 C6 C7 . . . . -177.7(2) n
C3 C2 C7 C6 . . . . 0.1(4) n
C1 C2 C7 C6 . . . . -179.4(2) n
C5 C6 C7 C2 . . . . 0.6(4) n
C9 N1 C8 C5 . . . . -89.2(3) n
C4 C5 C8 N1 . . . . 23.5(4) n
C6 C5 C8 N1 . . . . -159.8(2) n
C8 N1 C9 O3 . . . . 11.3(4) n
C8 N1 C9 C10 . . . . -166.2(2) n
C14 N2 C10 C11 . . . . 0.0(3) n
C14 N2 C10 C9 . . . . 175.6(2) n
O3 C9 C10 N2 . . . . -177.6(2) n
N1 C9 C10 N2 . . . . -0.1(3) n
O3 C9 C10 C11 . . . . -1.8(4) n
N1 C9 C10 C11 . . . . 175.7(2) n
N2 C10 C11 C12 . . . . 0.4(4) n
C9 C10 C11 C12 . . . . -175.1(2) n
C10 C11 C12 C13 . . . . -0.4(4) n
C11 C12 C13 C14 . . . . 0.2(4) n
C10 N2 C14 C13 . . . . -0.2(3) n
C10 N2 C14 C15 . . . . -180.0(2) n
C12 C13 C14 N2 . . . . 0.2(4) n
C12 C13 C14 C15 . . . . 179.9(2) n
C16 N3 C15 C14 . . . . -175.2(2) n
N2 C14 C15 N3 . . . . 11.4(3) n
C13 C14 C15 N3 . . . . -168.4(2) n
C17 N5 C16 N4 . . . . -1.5(4) n
C17 N5 C16 N3 . . . . 179.7(2) n
C15 N3 C16 N4 . . . . -7.1(4) n
C15 N3 C16 N5 . . . . 171.8(2) n
C16 N5 C17 C18 . . . . -113.2(3) n
N5 C17 C18 C19 . . . . 62.8(3) n
C20 N6 C19 O4 . . . . 0.0(4) n
C20 N6 C19 C18 . . . . -177.8(2) n
C17 C18 C19 O4 . . . . 39.2(3) n
C17 C18 C19 N6 . . . . -143.0(2) n
C19 N6 C20 C21 . . . . 69.6(3) n
N6 C20 C21 C26 . . . . 12.2(4) n
N6 C20 C21 C22 . . . . -169.2(2) n
C26 C21 C22 C23 . . . . 0.2(4) n
C20 C21 C22 C23 . . . . -178.5(3) n
C21 C22 C23 C24 . . . . 0.3(5) n
C22 C23 C24 C25 . . . . -0.2(5) n
C23 C24 C25 C26 . . . . -0.3(5) n
C24 C25 C26 C21 . . . . 0.7(4) n
C22 C21 C26 C25 . . . . -0.7(4) n
C20 C21 C26 C25 . . . . 178.0(3) n

loop_
_cod_related_entry_id
_cod_related_entry_database
_cod_related_entry_code
1 ChemSpider 30654266
